data_7240003
loop_
_publ_author_name
'Klenner, Mitchell A.'
'Zhang, Bo'
'Ciancaleoni, Gianluca'
'Howard, James K.'
'Maynard-Casely, Helen E.'
'Clegg, Jack K.'
'Massi, Massimiliano'
'Fraser, Benjamin H.'
'Pascali, Giancarlo'

_publ_section_title
;
 Rhenium(i) complexation--dissociation strategy for synthesising
 fluorine-18 labelled pyridine bidentate radiotracers
;
_journal_issue 15
_journal_name_full 'RSC Advances'
_journal_page_first 8853
_journal_page_last 8865
_journal_paper_doi 10.1039/D0RA00318B
_journal_volume 10
_journal_year 2020
_chemical_formula_moiety 'C13 H7 Cl2 N2 O3 Re'
_chemical_formula_sum 'C13 H7 Cl2 N2 O3 Re'
_chemical_formula_weight 496.31
_space_group_crystal_system monoclinic
_space_group_IT_number 14
_space_group_name_Hall '-P 2ybc'
_space_group_name_H-M_alt 'P 1 21/c 1'
_atom_sites_solution_hydrogens geom
_audit_creation_method SHELXL-2017/1
_audit_update_record
;
2019-12-10 deposited with the CCDC.	2020-02-10 downloaded from the CCDC.
;
_cell_angle_alpha 90
_cell_angle_beta 107.76(3)
_cell_angle_gamma 90
_cell_formula_units_Z 4
_cell_length_a 14.655(3)
_cell_length_b 10.996(2)
_cell_length_c 9.0920(18)
_cell_measurement_reflns_used 3218
_cell_measurement_temperature 100(2)
_cell_measurement_theta_max 28.270
_cell_measurement_theta_min 1.459
_cell_volume 1395.3(5)
_computing_cell_refinement 'XDS (Kabsch, 1993)'
_computing_data_collection 'BluIce (McPhillips, 2002)'
_computing_data_reduction 'XDS (Kabsch, 1993)'
_computing_molecular_graphics 'Olex2 (Dolomanov et al., 2009)'
_computing_publication_material 'Olex2 (Dolomanov et al., 2009)'
_computing_structure_refinement 'ShelXL (Sheldrick, 2015)'
_computing_structure_solution 'ShelXT (Sheldrick, 2015)'
_diffrn_ambient_temperature 100(2)
_diffrn_measured_fraction_theta_full 0.949
_diffrn_measured_fraction_theta_max 0.931
_diffrn_measurement_device_type 'MX1 Beamline Australian Synchrotron'
_diffrn_measurement_method 'Phi Scan'
_diffrn_radiation_monochromator 'Silicon Double Crystal'
_diffrn_radiation_type Synchrotron
_diffrn_radiation_wavelength 0.7108
_diffrn_reflns_av_R_equivalents 0.0448
_diffrn_reflns_av_unetI/netI 0.0259
_diffrn_reflns_Laue_measured_fraction_full 0.949
_diffrn_reflns_Laue_measured_fraction_max 0.931
_diffrn_reflns_limit_h_max 19
_diffrn_reflns_limit_h_min -19
_diffrn_reflns_limit_k_max 14
_diffrn_reflns_limit_k_min -14
_diffrn_reflns_limit_l_max 11
_diffrn_reflns_limit_l_min -11
_diffrn_reflns_number 22464
_diffrn_reflns_point_group_measured_fraction_full 0.949
_diffrn_reflns_point_group_measured_fraction_max 0.931
_diffrn_reflns_theta_full 25.244
_diffrn_reflns_theta_max 28.270
_diffrn_reflns_theta_min 1.459
_exptl_absorpt_coefficient_mu 9.032
_exptl_absorpt_correction_type none
_exptl_crystal_colour orange
_exptl_crystal_density_diffrn 2.363
_exptl_crystal_description plate
_exptl_crystal_F_000 928
_exptl_crystal_size_max 0.1
_exptl_crystal_size_mid 0.08
_exptl_crystal_size_min 0.01
_refine_diff_density_max 2.565
_refine_diff_density_min -2.882
_refine_diff_density_rms 0.248
_refine_ls_extinction_coef 0.0103(8)
_refine_ls_extinction_expression Fc^*^=kFc[1+0.001xFc^2^\l^3^/sin(2\q)]^-1/4^
_refine_ls_extinction_method 'SHELXL-2017/1 (Sheldrick 2017)'
_refine_ls_goodness_of_fit_ref 1.092
_refine_ls_hydrogen_treatment constr
_refine_ls_matrix_type full
_refine_ls_number_parameters 191
_refine_ls_number_reflns 3218
_refine_ls_number_restraints 0
_refine_ls_restrained_S_all 1.092
_refine_ls_R_factor_all 0.0590
_refine_ls_R_factor_gt 0.0554
_refine_ls_shift/su_max 0.001
_refine_ls_shift/su_mean 0.000
_refine_ls_structure_factor_coef Fsqd
_refine_ls_weighting_details 'w=1/[\s^2^(Fo^2^)+(0.0592P)^2^+24.6004P] where P=(Fo^2^+2Fc^2^)/3'
_refine_ls_weighting_scheme calc
_refine_ls_wR_factor_gt 0.1390
_refine_ls_wR_factor_ref 0.1411
_reflns_Friedel_coverage 0.000
_reflns_number_gt 2948
_reflns_number_total 3218
_reflns_threshold_expression 'I > 2\s(I)'
_cod_data_source_file d0ra00318b2.cif
_cod_data_source_block p21_c_a
_cod_depositor_comments 'Adding full bibliography for 7239999--7240003.cif.'
_cod_original_sg_symbol_H-M 'P 21/c'
_cod_database_code 7240003
_shelx_shelxl_version_number 2017/1
_shelx_space_group_comment
;
The symmetry employed for this shelxl refinement is uniquely defined
by the following loop, which should always be used as a source of
symmetry information in preference to the above space-group names.
They are only intended as comments.
;

loop_
_space_group_symop_operation_xyz
'x, y, z'
'-x, y+1/2, -z+1/2'
'-x, -y, -z'
'x, -y-1/2, z-1/2'

loop_
_atom_site_label
_atom_site_type_symbol
_atom_site_fract_x
_atom_site_fract_y
_atom_site_fract_z
_atom_site_U_iso_or_equiv
_atom_site_adp_type
_atom_site_occupancy
_atom_site_site_symmetry_order
_atom_site_calc_flag
_atom_site_refinement_flags_posn
_atom_site_refinement_flags_adp
_atom_site_refinement_flags_occupancy
_atom_site_disorder_assembly
_atom_site_disorder_group
Re1 Re 0.29230(3) 0.55902(3) 0.32470(5) 0.0337(2) Uani 1 1 d . . . . .
Cl1 Cl 0.1286(2) 0.6864(3) -0.0071(4) 0.0582(8) Uani 1 1 d . . . . .
Cl2 Cl 0.15548(17) 0.5279(2) 0.4240(3) 0.0368(5) Uani 1 1 d . . . . .
O1 O 0.4506(6) 0.5877(7) 0.1760(11) 0.050(2) Uani 1 1 d . . . . .
O2 O 0.4322(6) 0.6306(8) 0.6372(10) 0.0492(19) Uani 1 1 d . . . . .
O3 O 0.2647(8) 0.8331(7) 0.2840(12) 0.061(2) Uani 1 1 d . . . . .
N1 N 0.1920(6) 0.4746(8) 0.1176(11) 0.0357(17) Uani 1 1 d . . . . .
N2 N 0.3140(6) 0.3657(7) 0.3577(9) 0.0308(16) Uani 1 1 d . . . . .
C1 C 0.1905(7) 0.3520(9) 0.1164(13) 0.038(2) Uani 1 1 d . . . . .
C2 C 0.1310(8) 0.5287(10) -0.0040(13) 0.040(2) Uani 1 1 d . . . . .
C3 C 0.0686(9) 0.4708(12) -0.1255(14) 0.047(3) Uani 1 1 d . . . . .
H3 H 0.029033 0.514739 -0.207835 0.057 Uiso 1 1 calc R U . . .
C4 C 0.0651(8) 0.3472(12) -0.1240(14) 0.048(3) Uani 1 1 d . . . . .
H4 H 0.022673 0.304733 -0.204599 0.058 Uiso 1 1 calc R U . . .
C5 C 0.1270(7) 0.2857(11) 0.0017(12) 0.040(2) Uani 1 1 d . . . . .
H5 H 0.125310 0.201339 0.007604 0.048 Uiso 1 1 calc R U . . .
C6 C 0.2603(7) 0.2915(8) 0.2488(12) 0.0322(19) Uani 1 1 d . . . . .
C7 C 0.3808(7) 0.3160(9) 0.4782(14) 0.040(2) Uani 1 1 d . . . . .
H7 H 0.418340 0.367130 0.554181 0.048 Uiso 1 1 calc R U . . .
C8 C 0.3957(7) 0.1935(9) 0.4937(13) 0.038(2) Uani 1 1 d . . . . .
H8 H 0.442748 0.162546 0.578902 0.045 Uiso 1 1 calc R U . . .
C9 C 0.3405(8) 0.1155(9) 0.3821(13) 0.040(2) Uani 1 1 d . . . . .
H9 H 0.349651 0.031829 0.390887 0.048 Uiso 1 1 calc R U . . .
C10 C 0.2724(7) 0.1646(9) 0.2589(13) 0.037(2) Uani 1 1 d . . . . .
H10 H 0.234203 0.114463 0.182148 0.044 Uiso 1 1 calc R U . . .
C11 C 0.3938(8) 0.5765(8) 0.2325(13) 0.037(2) Uani 1 1 d . . . . .
C12 C 0.3790(8) 0.6046(9) 0.5194(13) 0.040(2) Uani 1 1 d . . . . .
C13 C 0.2722(8) 0.7304(11) 0.2976(13) 0.043(2) Uani 1 1 d . . . . .

loop_
_atom_site_aniso_label
_atom_site_aniso_U_11
_atom_site_aniso_U_22
_atom_site_aniso_U_33
_atom_site_aniso_U_23
_atom_site_aniso_U_13
_atom_site_aniso_U_12
Re1 0.0399(3) 0.0267(2) 0.0381(3) 0.00002(14) 0.01757(17) -0.00088(14)
Cl1 0.0653(18) 0.0495(16) 0.061(2) 0.0094(14) 0.0204(15) 0.0023(14)
Cl2 0.0415(12) 0.0382(12) 0.0333(13) 0.0018(9) 0.0153(9) 0.0015(9)
O1 0.052(5) 0.040(4) 0.065(6) -0.004(4) 0.029(4) -0.006(3)
O2 0.049(4) 0.046(4) 0.047(5) -0.014(4) 0.008(4) -0.004(3)
O3 0.088(7) 0.031(4) 0.068(6) -0.001(4) 0.031(5) 0.004(4)
N1 0.038(4) 0.036(4) 0.038(5) 0.001(3) 0.018(3) 0.003(3)
N2 0.036(4) 0.029(4) 0.031(4) -0.002(3) 0.015(3) -0.001(3)
C1 0.042(5) 0.039(5) 0.037(6) -0.010(4) 0.021(4) -0.009(4)
C2 0.049(6) 0.038(5) 0.034(6) -0.011(4) 0.015(4) -0.005(4)
C3 0.054(6) 0.054(7) 0.037(6) 0.003(5) 0.019(5) 0.007(5)
C4 0.041(5) 0.062(7) 0.043(7) -0.004(5) 0.014(4) 0.000(5)
C5 0.033(5) 0.053(6) 0.030(5) 0.000(4) 0.005(4) 0.001(4)
C6 0.038(5) 0.030(4) 0.034(5) -0.004(4) 0.019(4) -0.002(3)
C7 0.040(5) 0.034(5) 0.053(6) -0.003(4) 0.024(4) -0.002(4)
C8 0.040(5) 0.035(5) 0.043(6) 0.001(4) 0.020(4) 0.002(4)
C9 0.053(6) 0.034(5) 0.039(6) 0.001(4) 0.022(5) -0.001(4)
C10 0.042(5) 0.032(5) 0.041(6) -0.001(4) 0.021(4) 0.002(4)
C11 0.047(5) 0.023(4) 0.042(6) 0.000(4) 0.014(4) -0.002(4)
C12 0.050(6) 0.029(5) 0.047(6) 0.002(4) 0.022(5) 0.001(4)
C13 0.046(6) 0.044(6) 0.043(6) 0.003(4) 0.018(5) -0.004(4)

loop_
_atom_type_symbol
_atom_type_description
_atom_type_scat_dispersion_real
_atom_type_scat_dispersion_imag
_atom_type_scat_source
C C 0.0034 0.0017 'International Tables Vol C Tables 4.2.6.8 and 6.1.1.4'
H H 0.0000 0.0000 'International Tables Vol C Tables 4.2.6.8 and 6.1.1.4'
N N 0.0066 0.0034 'International Tables Vol C Tables 4.2.6.8 and 6.1.1.4'
O O 0.0114 0.0062 'International Tables Vol C Tables 4.2.6.8 and 6.1.1.4'
Cl Cl 0.1507 0.1611 'International Tables Vol C Tables 4.2.6.8 and 6.1.1.4'
Re Re -0.9558 7.3137 'International Tables Vol C Tables 4.2.6.8 and 6.1.1.4'

loop_
_geom_angle_atom_site_label_1
_geom_angle_atom_site_label_2
_geom_angle_atom_site_label_3
_geom_angle
_geom_angle_site_symmetry_1
_geom_angle_site_symmetry_3
_geom_angle_publ_flag
C12 Re1 C13 83.9(5) . . ?
C12 Re1 C11 89.7(5) . . ?
C13 Re1 C11 87.4(4) . . ?
C12 Re1 N2 95.9(4) . . ?
C13 Re1 N2 179.2(4) . . ?
C11 Re1 N2 93.3(3) . . ?
C12 Re1 N1 170.0(4) . . ?
C13 Re1 N1 105.6(4) . . ?
C11 Re1 N1 94.1(4) . . ?
N2 Re1 N1 74.7(3) . . ?
C12 Re1 Cl2 94.7(3) . . ?
C13 Re1 Cl2 94.2(3) . . ?
C11 Re1 Cl2 175.5(3) . . ?
N2 Re1 Cl2 85.1(2) . . ?
N1 Re1 Cl2 81.4(2) . . ?
C2 N1 C1 115.8(9) . . ?
C2 N1 Re1 128.6(7) . . ?
C1 N1 Re1 115.6(7) . . ?
C6 N2 C7 118.2(9) . . ?
C6 N2 Re1 118.0(7) . . ?
C7 N2 Re1 123.7(7) . . ?
N1 C1 C5 122.8(11) . . ?
N1 C1 C6 116.0(9) . . ?
C5 C1 C6 121.2(10) . . ?
N1 C2 C3 125.5(11) . . ?
N1 C2 Cl1 117.7(8) . . ?
C3 C2 Cl1 116.7(9) . . ?
C2 C3 C4 118.5(11) . . ?
C2 C3 H3 120.7 . . ?
C4 C3 H3 120.7 . . ?
C3 C4 C5 118.4(11) . . ?
C3 C4 H4 120.8 . . ?
C5 C4 H4 120.8 . . ?
C1 C5 C4 118.9(11) . . ?
C1 C5 H5 120.5 . . ?
C4 C5 H5 120.5 . . ?
N2 C6 C10 121.6(10) . . ?
N2 C6 C1 115.6(8) . . ?
C10 C6 C1 122.8(9) . . ?
N2 C7 C8 122.7(10) . . ?
N2 C7 H7 118.6 . . ?
C8 C7 H7 118.6 . . ?
C7 C8 C9 119.7(11) . . ?
C7 C8 H8 120.2 . . ?
C9 C8 H8 120.2 . . ?
C10 C9 C8 118.3(10) . . ?
C10 C9 H9 120.8 . . ?
C8 C9 H9 120.8 . . ?
C9 C10 C6 119.5(10) . . ?
C9 C10 H10 120.3 . . ?
C6 C10 H10 120.3 . . ?
O1 C11 Re1 178.2(10) . . ?
O2 C12 Re1 178.9(10) . . ?
O3 C13 Re1 176.8(11) . . ?

loop_
_geom_bond_atom_site_label_1
_geom_bond_atom_site_label_2
_geom_bond_distance
_geom_bond_site_symmetry_2
_geom_bond_publ_flag
Re1 C12 1.904(12) . ?
Re1 C13 1.912(12) . ?
Re1 C11 1.927(11) . ?
Re1 N2 2.157(8) . ?
Re1 N1 2.209(9) . ?
Re1 Cl2 2.461(3) . ?
Cl1 C2 1.734(11) . ?
O1 C11 1.111(13) . ?
O2 C12 1.152(14) . ?
O3 C13 1.138(14) . ?
N1 C2 1.331(14) . ?
N1 C1 1.348(13) . ?
N2 C6 1.338(13) . ?
N2 C7 1.342(14) . ?
C1 C5 1.376(14) . ?
C1 C6 1.479(15) . ?
C2 C3 1.359(16) . ?
C3 C4 1.360(17) . ?
C3 H3 0.9300 . ?
C4 C5 1.398(16) . ?
C4 H4 0.9300 . ?
C5 H5 0.9300 . ?
C6 C10 1.406(13) . ?
C7 C8 1.365(14) . ?
C7 H7 0.9300 . ?
C8 C9 1.386(15) . ?
C8 H8 0.9300 . ?
C9 C10 1.364(16) . ?
C9 H9 0.9300 . ?
C10 H10 0.9300 . ?
